data_4316657
loop_
_publ_author_name
'Pierre Thu\'ery'

_publ_section_title
;
 Second-Sphere Tethering of Rare-Earth Ions to Cucurbit[6]uril by
 Iminodiacetic Acid Involving Carboxylic Group Encapsulation
;
_journal_name_full 'Inorganic Chemistry'
_journal_page_first 9078
_journal_page_last 9085
_journal_paper_doi 10.1021/ic101396a
_journal_volume 49
_journal_year 2010
_chemical_formula_sum 'C45 H64 N24 O22'
_chemical_formula_weight 1293.20
_space_group_IT_number 61
_symmetry_cell_setting orthorhombic
_symmetry_space_group_name_Hall '-P 2ac 2ab'
_symmetry_space_group_name_H-M 'P b c a'
_atom_sites_solution_hydrogens geom
_atom_sites_solution_primary direct
_atom_sites_solution_secondary difmap
_audit_creation_method SHELXL-97
_cell_angle_alpha 90.00
_cell_angle_beta 90.00
_cell_angle_gamma 90.00
_cell_formula_units_Z 4
_cell_length_a 16.4561(6)
_cell_length_b 17.7706(7)
_cell_length_c 18.0793(7)
_cell_measurement_reflns_used 127769
_cell_measurement_temperature 100(2)
_cell_measurement_theta_max 25.68
_cell_measurement_theta_min 2.95
_cell_volume 5287.0(3)
_computing_cell_refinement 'HKL2000 (Otwinowski & Minor, 1997)'
_computing_data_collection 'COLLECT (Nonius, 1998)'
_computing_data_reduction 'HKL2000 (Otwinowski & Minor, 1997)'
_computing_molecular_graphics 'SHELXTL (Sheldrick, 1999)'
_computing_publication_material 'SHELXTL (Sheldrick, 1999); PLATON (Spek, 2003)'
_computing_structure_refinement 'SHELXL-97 (Sheldrick, 1997)'
_computing_structure_solution 'SHELXS-97 (Sheldrick, 1997)'
_diffrn_ambient_temperature 100(2)
_diffrn_measured_fraction_theta_full 0.997
_diffrn_measured_fraction_theta_max 0.997
_diffrn_measurement_device_type 'Nonius Kappa-CCD area-detector diffractometer'
_diffrn_measurement_method 'two \f and three \w scans with 2\% steps (324 frames)'
_diffrn_radiation_monochromator graphite
_diffrn_radiation_source 'fine-focus sealed tube'
_diffrn_radiation_type MoK\a
_diffrn_radiation_wavelength 0.71073
_diffrn_reflns_av_R_equivalents 0.0269
_diffrn_reflns_av_sigmaI/netI 0.0347
_diffrn_reflns_limit_h_max 20
_diffrn_reflns_limit_h_min -20
_diffrn_reflns_limit_k_max 21
_diffrn_reflns_limit_k_min -21
_diffrn_reflns_limit_l_max 22
_diffrn_reflns_limit_l_min -21
_diffrn_reflns_number 127769
_diffrn_reflns_theta_full 25.68
_diffrn_reflns_theta_max 25.68
_diffrn_reflns_theta_min 2.95
_diffrn_standards_decay_% 0
_diffrn_standards_interval_time 0
_diffrn_standards_number 0
_exptl_absorpt_coefficient_mu 0.132
_exptl_absorpt_correction_type none
_exptl_crystal_colour colourless
_exptl_crystal_density_diffrn 1.625
_exptl_crystal_density_method 'not measured'
_exptl_crystal_description irregular
_exptl_crystal_F_000 2712
_exptl_crystal_size_max 0.18
_exptl_crystal_size_mid 0.16
_exptl_crystal_size_min 0.12
_refine_diff_density_max 0.514
_refine_diff_density_min -0.602
_refine_diff_density_rms 0.064
_refine_ls_extinction_method none
_refine_ls_goodness_of_fit_ref 1.012
_refine_ls_hydrogen_treatment constr
_refine_ls_matrix_type full
_refine_ls_number_parameters 439
_refine_ls_number_reflns 4996
_refine_ls_number_restraints 22
_refine_ls_restrained_S_all 1.225
_refine_ls_R_factor_all 0.0757
_refine_ls_R_factor_gt 0.0555
_refine_ls_shift/su_max 0.000
_refine_ls_shift/su_mean 0.000
_refine_ls_structure_factor_coef Fsqd
_refine_ls_weighting_details 'calc w=1/[\s^2^(Fo^2^)+(0.0776P)^2^+5.8182P] where P=(Fo^2^+2Fc^2^)/3'
_refine_ls_weighting_scheme calc
_refine_ls_wR_factor_gt 0.1382
_refine_ls_wR_factor_ref 0.1497
_reflns_number_gt 3834
_reflns_number_total 4996
_reflns_threshold_expression >2sigma(I)
_cod_data_source_file ic101396a_si_001_12.cif
_cod_data_source_block 12
_cod_database_code 4316657

loop_
_symmetry_equiv_pos_as_xyz
'x, y, z'
'-x+1/2, -y, z+1/2'
'-x, y+1/2, -z+1/2'
'x+1/2, -y+1/2, -z'
'-x, -y, -z'
'x-1/2, y, -z-1/2'
'x, -y-1/2, z-1/2'
'-x-1/2, y-1/2, z'

loop_
_atom_site_label
_atom_site_type_symbol
_atom_site_fract_x
_atom_site_fract_y
_atom_site_fract_z
_atom_site_U_iso_or_equiv
_atom_site_adp_type
_atom_site_occupancy
_atom_site_symmetry_multiplicity
_atom_site_calc_flag
_atom_site_refinement_flags
_atom_site_disorder_assembly
_atom_site_disorder_group
O1 O 0.23292(14) -0.01456(13) 0.49549(13) 0.0306(5) Uani 1 1 d . . .
O2 O 0.47172(13) 0.16223(13) 0.29933(12) 0.0273(5) Uani 1 1 d . . .
O3 O 0.28662(13) 0.08748(12) 0.65787(12) 0.0253(5) Uani 1 1 d . . .
O4 O 0.54036(13) 0.26352(13) 0.47287(12) 0.0278(5) Uani 1 1 d . . .
O5 O 0.44250(14) 0.01346(12) 0.76180(12) 0.0274(5) Uani 1 1 d . . .
O6 O 0.69101(13) 0.19319(13) 0.57279(12) 0.0269(5) Uani 1 1 d . . .
O7 O 0.24990(19) -0.16998(19) 0.68939(19) 0.0647(10) Uani 1 1 d . . .
O8A O 0.3411(3) -0.2328(2) 0.6263(3) 0.0301(10) Uani 0.50 1 d PD . .
H8A H 0.3841 -0.2217 0.5944 0.036 Uiso 0.50 1 d PR . .
O8B O 0.3665(3) -0.1496(3) 0.7256(2) 0.0335(11) Uani 0.50 1 d PD . .
H8B H 0.4106 -0.1269 0.7195 0.040 Uiso 0.50 1 d PR . .
O9 O 0.08243(17) -0.08196(16) 0.50571(17) 0.0507(7) Uani 1 1 d . . .
H9A H 0.1348 -0.0575 0.5156 0.061 Uiso 1 1 d R . .
H9B H 0.0537 -0.0624 0.5439 0.061 Uiso 1 1 d R . .
O10 O 0.5528(3) 0.3975(2) 0.3952(2) 0.0880(13) Uani 1 1 d . . .
H10A H 0.5557 0.3525 0.4233 0.106 Uiso 1 1 d R . .
H10B H 0.5130 0.4219 0.4205 0.106 Uiso 1 1 d R . .
O11 O 0.44242(19) -0.04967(17) 0.90507(15) 0.0512(8) Uani 1 1 d . . .
H11A H 0.4360 -0.0306 0.8572 0.061 Uiso 1 1 d R . .
H11B H 0.4347 -0.0089 0.9321 0.061 Uiso 1 1 d R . .
N1 N 0.27191(16) 0.00817(15) 0.37456(15) 0.0256(6) Uani 1 1 d . . .
N2 N 0.26102(16) 0.10496(15) 0.45172(14) 0.0250(6) Uani 1 1 d . . .
N3 N 0.35888(16) 0.17393(15) 0.37511(14) 0.0247(6) Uani 1 1 d . . .
N4 N 0.36312(16) 0.08012(15) 0.29466(14) 0.0251(6) Uani 1 1 d . . .
N5 N 0.29918(16) 0.17365(15) 0.56232(14) 0.0250(6) Uani 1 1 d . . .
N6 N 0.38126(16) 0.18377(15) 0.65903(14) 0.0239(6) Uani 1 1 d . . .
N7 N 0.47951(15) 0.25721(16) 0.58717(14) 0.0244(6) Uani 1 1 d . . .
N8 N 0.40389(15) 0.23556(15) 0.48759(14) 0.0232(6) Uani 1 1 d . . .
N9 N 0.49009(16) 0.13166(15) 0.73214(15) 0.0269(6) Uani 1 1 d . . .
N10 N 0.57908(16) 0.03877(15) 0.74374(15) 0.0266(6) Uani 1 1 d . . .
N11 N 0.67808(16) 0.11153(15) 0.67166(15) 0.0268(6) Uani 1 1 d . . .
N12 N 0.58933(16) 0.20458(15) 0.66039(14) 0.0257(6) Uani 1 1 d . . .
C1 C 0.25358(19) 0.02833(19) 0.44592(18) 0.0255(7) Uani 1 1 d . . .
C2 C 0.28289(19) 0.07302(18) 0.32711(17) 0.0242(7) Uani 1 1 d . . .
H2 H 0.2402 0.0760 0.2894 0.029 Uiso 1 1 calc R . .
C3 C 0.27871(19) 0.14042(18) 0.38145(17) 0.0242(7) Uani 1 1 d . . .
H3 H 0.2360 0.1761 0.3673 0.029 Uiso 1 1 calc R . .
C4 C 0.40509(19) 0.14012(18) 0.32125(17) 0.0236(7) Uani 1 1 d . . .
C5 C 0.25175(19) -0.06513(18) 0.34475(19) 0.0271(7) Uani 1 1 d . . .
H5A H 0.2205 -0.0583 0.2998 0.032 Uiso 1 1 calc R . .
H5B H 0.2176 -0.0914 0.3800 0.032 Uiso 1 1 calc R . .
C6 C 0.3904(2) 0.03392(19) 0.23339(17) 0.0268(7) Uani 1 1 d . . .
H6A H 0.3455 0.0265 0.1994 0.032 Uiso 1 1 calc R . .
H6B H 0.4330 0.0605 0.2070 0.032 Uiso 1 1 calc R . .
C7 C 0.23334(18) 0.14595(19) 0.51665(17) 0.0252(7) Uani 1 1 d . . .
H7A H 0.2004 0.1882 0.5008 0.030 Uiso 1 1 calc R . .
H7B H 0.1992 0.1131 0.5462 0.030 Uiso 1 1 calc R . .
C8 C 0.38205(19) 0.24399(18) 0.41058(17) 0.0237(7) Uani 1 1 d . . .
H8C H 0.4278 0.2654 0.3841 0.028 Uiso 1 1 calc R . .
H8D H 0.3372 0.2792 0.4069 0.028 Uiso 1 1 calc R . .
C9 C 0.31919(18) 0.14212(17) 0.62912(17) 0.0224(7) Uani 1 1 d . . .
C10 C 0.34426(19) 0.24167(18) 0.54728(17) 0.0234(7) Uani 1 1 d . . .
H10 H 0.3081 0.2849 0.5401 0.028 Uiso 1 1 calc R . .
C11 C 0.39787(18) 0.25109(18) 0.61716(17) 0.0232(7) Uani 1 1 d . . .
H11 H 0.3829 0.2963 0.6450 0.028 Uiso 1 1 calc R . .
C12 C 0.48068(19) 0.25294(18) 0.51193(17) 0.0235(7) Uani 1 1 d . . .
C13 C 0.41263(19) 0.16966(18) 0.73206(17) 0.0244(7) Uani 1 1 d . . .
H13A H 0.3737 0.1393 0.7592 0.029 Uiso 1 1 calc R . .
H13B H 0.4183 0.2172 0.7579 0.029 Uiso 1 1 calc R . .
C14 C 0.55137(19) 0.27194(18) 0.63095(18) 0.0247(7) Uani 1 1 d . . .
H14A H 0.5368 0.3047 0.6718 0.030 Uiso 1 1 calc R . .
H14B H 0.5906 0.2985 0.6006 0.030 Uiso 1 1 calc R . .
C15 C 0.4981(2) 0.05654(18) 0.74707(17) 0.0241(7) Uani 1 1 d . . .
C16 C 0.56751(19) 0.17066(18) 0.73056(17) 0.0240(7) Uani 1 1 d . . .
H16 H 0.5721 0.2068 0.7713 0.029 Uiso 1 1 calc R . .
C17 C 0.62978(19) 0.10550(18) 0.73890(17) 0.0251(7) Uani 1 1 d . . .
H17 H 0.6634 0.1117 0.7832 0.030 Uiso 1 1 calc R . .
C18 C 0.65576(19) 0.17138(17) 0.62842(17) 0.0235(7) Uani 1 1 d . . .
C19 C 0.3130(2) -0.1612(2) 0.6625(2) 0.0476(11) Uani 1 1 d D . .
C20A C 0.3508(4) -0.0941(4) 0.6389(4) 0.0310(15) Uani 0.50 1 d PD . .
H20A H 0.3050 -0.0573 0.6298 0.037 Uiso 0.50 1 d PR . .
H20B H 0.3793 -0.0734 0.6810 0.037 Uiso 0.50 1 d PR . .
C20B C 0.3476(4) -0.1332(4) 0.5935(4) 0.0324(16) Uani 0.50 1 d PD . .
H20C H 0.3699 -0.1746 0.5668 0.039 Uiso 0.50 1 d PR . .
H20D H 0.2997 -0.1158 0.5624 0.039 Uiso 0.50 1 d PR . .
C21 C 0.4037(3) -0.0767(3) 0.5799(3) 0.0749(16) Uani 1 1 d DU . .
H21A H 0.4449 -0.1210 0.5800 0.090 Uiso 0.50 1 d PR . .
H21B H 0.3725 -0.0930 0.5311 0.090 Uiso 0.50 1 d PR . .
H21C H 0.4460 -0.0784 0.6204 0.090 Uiso 0.50 1 d PR . .
H21D H 0.3777 -0.0229 0.5942 0.090 Uiso 0.50 1 d PR . .
C22A C 0.4487(4) -0.0150(4) 0.5607(4) 0.0320(15) Uani 0.50 1 d PD . .
H22A H 0.4781 -0.0046 0.6063 0.038 Uiso 0.50 1 d PR . .
H22B H 0.4044 0.0243 0.5598 0.038 Uiso 0.50 1 d PR . .
C22B C 0.4477(4) -0.0577(4) 0.5156(4) 0.0327(16) Uani 0.50 1 d PD . .
H22C H 0.4773 -0.1074 0.5049 0.039 Uiso 0.50 1 d PR . .
H22D H 0.4043 -0.0589 0.4761 0.039 Uiso 0.50 1 d PR . .
C23 C 0.5000 0.0000 0.5000 0.073(2) Uani 1 2 d SDU . .
H23A H 0.5428 -0.0366 0.5024 0.109 Uiso 0.25 1 d PR . .
H23B H 0.4689 -0.0076 0.4557 0.109 Uiso 0.25 1 d PR . .
H23C H 0.4696 0.0455 0.5074 0.109 Uiso 0.25 1 d PR . .
H23D H 0.5426 -0.0030 0.5361 0.109 Uiso 0.25 1 d PR . .

loop_
_atom_site_aniso_label
_atom_site_aniso_U_11
_atom_site_aniso_U_22
_atom_site_aniso_U_33
_atom_site_aniso_U_23
_atom_site_aniso_U_13
_atom_site_aniso_U_12
O1 0.0281(12) 0.0321(13) 0.0316(12) 0.0070(11) 0.0007(10) -0.0036(10)
O2 0.0258(12) 0.0266(12) 0.0295(12) 0.0032(10) 0.0043(10) 0.0008(10)
O3 0.0240(11) 0.0274(12) 0.0245(11) 0.0019(9) 0.0035(9) -0.0020(9)
O4 0.0243(12) 0.0307(13) 0.0284(12) 0.0019(10) 0.0044(10) -0.0003(10)
O5 0.0303(12) 0.0249(12) 0.0270(11) 0.0023(9) -0.0013(10) -0.0049(10)
O6 0.0259(11) 0.0267(12) 0.0282(12) 0.0012(10) 0.0017(10) -0.0037(10)
O7 0.0422(17) 0.075(2) 0.077(2) -0.0431(18) 0.0320(17) -0.0302(16)
O8A 0.032(2) 0.025(2) 0.034(2) -0.0036(19) 0.008(2) -0.002(2)
O8B 0.028(2) 0.043(3) 0.030(2) 0.008(2) -0.002(2) -0.006(2)
O9 0.0390(15) 0.0465(17) 0.0666(19) 0.0004(15) 0.0062(14) -0.0065(13)
O10 0.092(3) 0.094(3) 0.078(3) 0.038(2) -0.007(2) 0.001(2)
O11 0.072(2) 0.0497(18) 0.0324(14) 0.0069(13) 0.0079(14) 0.0178(15)
N1 0.0265(14) 0.0238(14) 0.0264(13) 0.0005(11) -0.0015(11) -0.0013(11)
N2 0.0255(14) 0.0261(14) 0.0235(13) 0.0032(11) 0.0010(11) -0.0014(11)
N3 0.0234(13) 0.0260(14) 0.0245(13) 0.0007(11) 0.0017(11) -0.0026(11)
N4 0.0251(13) 0.0249(14) 0.0253(13) -0.0009(11) 0.0012(11) 0.0012(11)
N5 0.0220(13) 0.0287(14) 0.0243(14) 0.0047(11) -0.0018(11) -0.0044(11)
N6 0.0240(13) 0.0240(14) 0.0236(13) 0.0025(11) -0.0013(11) -0.0020(11)
N7 0.0205(13) 0.0290(15) 0.0239(13) 0.0002(11) 0.0009(10) -0.0023(11)
N8 0.0214(13) 0.0259(15) 0.0224(13) 0.0009(11) 0.0020(10) -0.0005(11)
N9 0.0225(14) 0.0242(14) 0.0341(15) 0.0036(12) -0.0048(12) -0.0027(11)
N10 0.0257(14) 0.0236(14) 0.0305(14) 0.0045(12) 0.0022(12) -0.0009(11)
N11 0.0233(14) 0.0268(15) 0.0303(14) 0.0023(12) 0.0019(11) 0.0006(11)
N12 0.0278(14) 0.0241(14) 0.0253(13) 0.0030(11) 0.0013(11) 0.0019(11)
C1 0.0189(15) 0.0294(17) 0.0283(16) 0.0053(14) -0.0023(13) -0.0001(13)
C2 0.0231(15) 0.0255(17) 0.0238(15) 0.0030(13) -0.0019(13) 0.0013(13)
C3 0.0225(16) 0.0270(17) 0.0230(15) 0.0032(13) -0.0027(13) 0.0018(13)
C4 0.0257(17) 0.0223(16) 0.0227(15) 0.0046(12) -0.0014(13) 0.0043(13)
C5 0.0214(15) 0.0259(17) 0.0339(17) 0.0005(14) -0.0023(14) -0.0026(13)
C6 0.0312(17) 0.0280(17) 0.0213(15) 0.0032(13) 0.0016(13) 0.0027(14)
C7 0.0172(15) 0.0317(18) 0.0266(16) 0.0008(14) 0.0001(13) 0.0008(13)
C8 0.0254(16) 0.0225(16) 0.0233(15) 0.0044(13) 0.0003(12) 0.0005(13)
C9 0.0193(15) 0.0239(16) 0.0238(15) -0.0014(13) 0.0030(12) 0.0017(12)
C10 0.0231(15) 0.0224(16) 0.0246(15) 0.0018(13) 0.0029(13) 0.0015(13)
C11 0.0211(15) 0.0220(16) 0.0265(16) 0.0001(13) 0.0034(12) 0.0003(13)
C12 0.0243(16) 0.0204(15) 0.0258(16) 0.0007(13) 0.0024(13) 0.0031(13)
C13 0.0264(16) 0.0261(16) 0.0207(15) -0.0007(13) 0.0014(13) -0.0012(13)
C14 0.0238(16) 0.0228(16) 0.0274(16) 0.0018(13) -0.0001(13) -0.0021(13)
C15 0.0288(16) 0.0230(16) 0.0203(14) 0.0003(13) -0.0037(13) -0.0015(14)
C16 0.0236(16) 0.0243(16) 0.0241(15) -0.0008(13) -0.0025(13) -0.0031(13)
C17 0.0244(16) 0.0274(17) 0.0235(15) -0.0002(13) -0.0031(13) -0.0026(13)
C18 0.0238(16) 0.0223(16) 0.0244(15) -0.0015(13) -0.0023(13) -0.0058(13)
C19 0.0251(19) 0.075(3) 0.042(2) 0.016(2) 0.0009(17) 0.0080(19)
C20A 0.029(4) 0.031(4) 0.033(4) 0.002(3) 0.002(3) -0.002(3)
C20B 0.033(4) 0.034(4) 0.031(4) -0.002(3) 0.005(3) -0.003(3)
C21 0.038(2) 0.122(4) 0.065(3) 0.054(3) -0.013(2) -0.010(3)
C22A 0.033(4) 0.034(4) 0.030(4) 0.001(3) 0.004(3) -0.005(3)
C22B 0.035(4) 0.031(4) 0.033(4) 0.004(3) 0.006(3) -0.005(3)
C23 0.045(3) 0.107(5) 0.066(4) 0.043(4) -0.012(3) -0.001(3)

loop_
_atom_type_symbol
_atom_type_description
_atom_type_scat_dispersion_real
_atom_type_scat_dispersion_imag
_atom_type_scat_source
C C 0.0033 0.0016 'International Tables Vol C Tables 4.2.6.8 and 6.1.1.4'
H H 0.0000 0.0000 'International Tables Vol C Tables 4.2.6.8 and 6.1.1.4'
O O 0.0106 0.0060 'International Tables Vol C Tables 4.2.6.8 and 6.1.1.4'
N N 0.0061 0.0033 'International Tables Vol C Tables 4.2.6.8 and 6.1.1.4'

loop_
_geom_angle_atom_site_label_1
_geom_angle_atom_site_label_2
_geom_angle_atom_site_label_3
_geom_angle
_geom_angle_site_symmetry_1
_geom_angle_site_symmetry_3
_geom_angle_publ_flag
C19 O8A H8A 108.8 . . ?
C19 O8B H8B 119.3 . . ?
H9A O9 H9B 98.5 . . ?
H10A O10 H10B 99.8 . . ?
H11A O11 H11B 101.5 . . ?
C1 N1 C5 122.3(3) . . ?
C1 N1 C2 112.1(3) . . ?
C5 N1 C2 121.6(3) . . ?
C1 N2 C3 112.5(3) . . ?
C1 N2 C7 122.1(3) . . ?
C3 N2 C7 123.6(3) . . ?
C4 N3 C8 122.9(3) . . ?
C4 N3 C3 112.3(3) . . ?
C8 N3 C3 123.7(3) . . ?
C4 N4 C6 123.9(3) . . ?
C4 N4 C2 112.8(3) . . ?
C6 N4 C2 122.8(3) . . ?
C9 N5 C10 112.6(3) . . ?
C9 N5 C7 122.9(3) . . ?
C10 N5 C7 124.2(3) . . ?
C9 N6 C13 122.3(3) . . ?
C9 N6 C11 112.4(3) . . ?
C13 N6 C11 123.9(3) . . ?
C12 N7 C14 123.0(3) . . ?
C12 N7 C11 112.4(3) . . ?
C14 N7 C11 124.4(3) . . ?
C12 N8 C8 120.9(3) . . ?
C12 N8 C10 111.4(2) . . ?
C8 N8 C10 122.4(3) . . ?
C15 N9 C13 122.8(3) . . ?
C15 N9 C16 112.6(3) . . ?
C13 N9 C16 123.5(3) . . ?
C15 N10 C6 122.0(3) . 5_656 ?
C15 N10 C17 111.9(3) . . ?
C6 N10 C17 123.2(3) 5_656 . ?
C18 N11 C5 122.6(3) . 5_656 ?
C18 N11 C17 112.8(3) . . ?
C5 N11 C17 124.3(3) 5_656 . ?
C18 N12 C16 112.8(3) . . ?
C18 N12 C14 123.0(3) . . ?
C16 N12 C14 123.9(3) . . ?
O1 C1 N2 125.9(3) . . ?
O1 C1 N1 125.9(3) . . ?
N2 C1 N1 108.1(3) . . ?
N1 C2 N4 115.0(3) . . ?
N1 C2 C3 103.5(2) . . ?
N4 C2 C3 103.3(2) . . ?
N1 C2 H2 111.5 . . ?
N4 C2 H2 111.5 . . ?
C3 C2 H2 111.5 . . ?
N2 C3 N3 115.5(3) . . ?
N2 C3 C2 103.2(2) . . ?
N3 C3 C2 103.1(2) . . ?
N2 C3 H3 111.5 . . ?
N3 C3 H3 111.5 . . ?
C2 C3 H3 111.5 . . ?
O2 C4 N4 126.2(3) . . ?
O2 C4 N3 125.6(3) . . ?
N4 C4 N3 108.2(3) . . ?
N1 C5 N11 113.9(3) . 5_656 ?
N1 C5 H5A 108.8 . . ?
N11 C5 H5A 108.8 5_656 . ?
N1 C5 H5B 108.8 . . ?
N11 C5 H5B 108.8 5_656 . ?
H5A C5 H5B 107.7 . . ?
N10 C6 N4 113.3(3) 5_656 . ?
N10 C6 H6A 108.9 5_656 . ?
N4 C6 H6A 108.9 . . ?
N10 C6 H6B 108.9 5_656 . ?
N4 C6 H6B 108.9 . . ?
H6A C6 H6B 107.7 . . ?
N5 C7 N2 113.3(2) . . ?
N5 C7 H7A 108.9 . . ?
N2 C7 H7A 108.9 . . ?
N5 C7 H7B 108.9 . . ?
N2 C7 H7B 108.9 . . ?
H7A C7 H7B 107.7 . . ?
N8 C8 N3 113.7(3) . . ?
N8 C8 H8C 108.8 . . ?
N3 C8 H8C 108.8 . . ?
N8 C8 H8D 108.8 . . ?
N3 C8 H8D 108.8 . . ?
H8C C8 H8D 107.7 . . ?
O3 C9 N5 126.3(3) . . ?
O3 C9 N6 125.9(3) . . ?
N5 C9 N6 107.8(3) . . ?
N5 C10 N8 114.9(3) . . ?
N5 C10 C11 103.3(2) . . ?
N8 C10 C11 103.1(2) . . ?
N5 C10 H10 111.6 . . ?
N8 C10 H10 111.6 . . ?
C11 C10 H10 111.6 . . ?
N6 C11 N7 115.7(3) . . ?
N6 C11 C10 103.3(2) . . ?
N7 C11 C10 103.3(2) . . ?
N6 C11 H11 111.3 . . ?
N7 C11 H11 111.3 . . ?
C10 C11 H11 111.3 . . ?
O4 C12 N7 125.4(3) . . ?
O4 C12 N8 126.0(3) . . ?
N7 C12 N8 108.6(3) . . ?
N6 C13 N9 113.5(3) . . ?
N6 C13 H13A 108.9 . . ?
N9 C13 H13A 108.9 . . ?
N6 C13 H13B 108.9 . . ?
N9 C13 H13B 108.9 . . ?
H13A C13 H13B 107.7 . . ?
N7 C14 N12 113.8(3) . . ?
N7 C14 H14A 108.8 . . ?
N12 C14 H14A 108.8 . . ?
N7 C14 H14B 108.8 . . ?
N12 C14 H14B 108.8 . . ?
H14A C14 H14B 107.7 . . ?
O5 C15 N9 125.5(3) . . ?
O5 C15 N10 126.4(3) . . ?
N9 C15 N10 108.1(3) . . ?
N9 C16 N12 115.7(3) . . ?
N9 C16 C17 102.8(2) . . ?
N12 C16 C17 103.4(2) . . ?
N9 C16 H16 111.4 . . ?
N12 C16 H16 111.4 . . ?
C17 C16 H16 111.4 . . ?
N10 C17 N11 115.1(3) . . ?
N10 C17 C16 103.6(2) . . ?
N11 C17 C16 102.9(2) . . ?
N10 C17 H17 111.5 . . ?
N11 C17 H17 111.5 . . ?
C16 C17 H17 111.5 . . ?
O6 C18 N11 126.0(3) . . ?
O6 C18 N12 126.0(3) . . ?
N11 C18 N12 107.9(3) . . ?
O7 C19 C20A 129.6(5) . . ?
O7 C19 O8B 103.5(4) . . ?
O7 C19 C20B 139.1(5) . . ?
O8B C19 C20B 112.7(4) . . ?
O7 C19 O8A 110.1(4) . . ?
C20A C19 O8A 116.6(4) . . ?
C21 C20A C19 133.3(6) . . ?
C21 C20B C19 131.3(6) . . ?
C20B C21 C22B 131.5(6) . . ?
C22A C21 C20A 134.5(6) . . ?
C21 C22A C23 132.3(6) . . ?
C23 C22B C21 132.3(6) . . ?
C22B C23 C22A 132.7(4) 5_656 . ?

loop_
_geom_bond_atom_site_label_1
_geom_bond_atom_site_label_2
_geom_bond_distance
_geom_bond_site_symmetry_2
_geom_bond_publ_flag
O1 C1 1.225(4) . ?
O2 C4 1.230(4) . ?
O3 C9 1.225(4) . ?
O4 C12 1.224(4) . ?
O5 C15 1.223(4) . ?
O6 C18 1.224(4) . ?
O7 C19 1.157(5) . ?
O8A C19 1.505(5) . ?
O8A H8A 0.9350 . ?
O8B C19 1.455(5) . ?
O8B H8B 0.8390 . ?
O9 H9A 0.9820 . ?
O9 H9B 0.9068 . ?
O10 H10A 0.9487 . ?
O10 H10B 0.9079 . ?
O11 H11A 0.9356 . ?
O11 H11B 0.8821 . ?
N1 C1 1.373(4) . ?
N1 C5 1.448(4) . ?
N1 C2 1.448(4) . ?
N2 C1 1.371(4) . ?
N2 C3 1.448(4) . ?
N2 C7 1.455(4) . ?
N3 C4 1.374(4) . ?
N3 C8 1.451(4) . ?
N3 C3 1.452(4) . ?
N4 C4 1.358(4) . ?
N4 C6 1.450(4) . ?
N4 C2 1.450(4) . ?
N5 C9 1.371(4) . ?
N5 C10 1.444(4) . ?
N5 C7 1.449(4) . ?
N6 C9 1.372(4) . ?
N6 C13 1.440(4) . ?
N6 C11 1.442(4) . ?
N7 C12 1.362(4) . ?
N7 C14 1.447(4) . ?
N7 C11 1.453(4) . ?
N8 C12 1.373(4) . ?
N8 C8 1.446(4) . ?
N8 C10 1.463(4) . ?
N9 C15 1.368(4) . ?
N9 C13 1.443(4) . ?
N9 C16 1.451(4) . ?
N10 C15 1.370(4) . ?
N10 C6 1.446(4) 5_656 ?
N10 C17 1.452(4) . ?
N11 C18 1.370(4) . ?
N11 C5 1.450(4) 5_656 ?
N11 C17 1.456(4) . ?
N12 C18 1.370(4) . ?
N12 C16 1.450(4) . ?
N12 C14 1.451(4) . ?
C2 C3 1.551(4) . ?
C2 H2 0.9800 . ?
C3 H3 0.9800 . ?
C5 N11 1.450(4) 5_656 ?
C5 H5A 0.9700 . ?
C5 H5B 0.9700 . ?
C6 N10 1.446(4) 5_656 ?
C6 H6A 0.9700 . ?
C6 H6B 0.9700 . ?
C7 H7A 0.9700 . ?
C7 H7B 0.9700 . ?
C8 H8C 0.9700 . ?
C8 H8D 0.9700 . ?
C10 C11 1.550(4) . ?
C10 H10 0.9800 . ?
C11 H11 0.9800 . ?
C13 H13A 0.9700 . ?
C13 H13B 0.9700 . ?
C14 H14A 0.9700 . ?
C14 H14B 0.9700 . ?
C16 C17 1.554(4) . ?
C16 H16 0.9800 . ?
C17 H17 0.9800 . ?
C19 C20A 1.411(6) . ?
C19 C20B 1.459(6) . ?
C20A C21 1.411(6) . ?
C20B C21 1.385(6) . ?
C21 C22A 1.369(6) . ?
C21 C22B 1.410(6) . ?
C22A C23 1.410(5) . ?
C22B C23 1.368(5) . ?
C23 C22B 1.368(6) 5_656 ?
C23 C22A 1.410(5) 5_656 ?

loop_
_geom_hbond_atom_site_label_D
_geom_hbond_atom_site_label_H
_geom_hbond_atom_site_label_A
_geom_hbond_distance_DH
_geom_hbond_distance_HA
_geom_hbond_distance_DA
_geom_hbond_angle_DHA
_geom_hbond_site_symmetry_A
O8A H8A O4 0.93 1.89 2.705(5) 144.4 5_656
O8B H8B O2 0.84 2.06 2.709(5) 133.4 5_656
O9 H9A O1 0.98 1.82 2.757(4) 157.9 .
O9 H9B O11 0.91 2.06 2.871(4) 147.7 6_557
O10 H10A O4 0.95 1.83 2.772(4) 168.8 .
O10 H10B O9 0.91 2.20 3.013(5) 148.4 8_665
O11 H11A O5 0.94 1.90 2.823(3) 169.8 .
O11 H11B O9 0.88 2.11 2.992(4) 174.5 2
